data_2220276
loop_
_publ_author_name
'Bartholom\"a, Mark Daniel'
'Ouellette, Wayne'
'Zubieta, Jon'

_publ_section_title
;
 2-(1,3-Dioxoisoindolin-2-yl)ethyl 4-methylbenzenesulfonate
;
_journal_coeditor_code LH2734
_journal_issue 12
_journal_name_full 'Acta Crystallographica Section E'
_journal_page_first o2395
_journal_paper_doi 10.1107/S1600536808037951
_journal_volume 64
_journal_year 2008
_chemical_formula_iupac 'C17 H15 N O5 S'
_chemical_formula_moiety 'C17 H15 N O5 S'
_chemical_formula_sum 'C17 H15 N O5 S'
_chemical_formula_weight 345.36
_chemical_name_systematic
;
2-(1,3-Dioxoisoindolin-2-yl)ethyl 4-methylbenzenesulfonate
;
_space_group_IT_number 15
_symmetry_cell_setting monoclinic
_symmetry_space_group_name_Hall '-C 2yc'
_symmetry_space_group_name_H-M 'C 1 2/c 1'
_atom_sites_solution_hydrogens geom
_atom_sites_solution_primary direct
_atom_sites_solution_secondary difmap
_audit_creation_method SHELXL97
_cell_angle_alpha 90.00
_cell_angle_beta 107.121(2)
_cell_angle_gamma 90.00
_cell_formula_units_Z 8
_cell_length_a 13.6817(13)
_cell_length_b 12.5642(12)
_cell_length_c 19.3194(19)
_cell_measurement_reflns_used 9534
_cell_measurement_temperature 90(2)
_cell_measurement_theta_max 28.34
_cell_measurement_theta_min 2.21
_cell_volume 3173.8(5)
_computing_cell_refinement 'SAINT (Bruker, 2007)'
_computing_data_collection 'SMART (Bruker, 2007)'
_computing_data_reduction 'SAINT (Bruker, 2007)'
_computing_molecular_graphics 'CrystalMaker (Palmer, 2006)'
_computing_publication_material 'SHELXTL (Sheldrick, 2008)'
_computing_structure_refinement 'SHELXL97 (Sheldrick, 2008)'
_computing_structure_solution 'SHELXS97 (Sheldrick, 2008)'
_diffrn_ambient_temperature 90(2)
_diffrn_detector_area_resol_mean 512
_diffrn_measured_fraction_theta_full 0.999
_diffrn_measured_fraction_theta_max 0.999
_diffrn_measurement_device_type 'Bruker APEX CCD area-detector'
_diffrn_measurement_method '\f and \w'
_diffrn_radiation_monochromator graphite
_diffrn_radiation_type MoK\a
_diffrn_radiation_wavelength 0.71073
_diffrn_reflns_av_R_equivalents 0.0199
_diffrn_reflns_av_sigmaI/netI 0.0187
_diffrn_reflns_limit_h_max 18
_diffrn_reflns_limit_h_min -18
_diffrn_reflns_limit_k_max 16
_diffrn_reflns_limit_k_min -16
_diffrn_reflns_limit_l_max 25
_diffrn_reflns_limit_l_min -25
_diffrn_reflns_number 16184
_diffrn_reflns_theta_full 28.08
_diffrn_reflns_theta_max 28.08
_diffrn_reflns_theta_min 2.21
_diffrn_standards_decay_% 0.001
_exptl_absorpt_coefficient_mu 0.232
_exptl_absorpt_correction_T_max 0.9338
_exptl_absorpt_correction_T_min 0.9130
_exptl_absorpt_correction_type multi-scan
_exptl_absorpt_process_details '(SADABS in SHELXL97; Sheldrick, 2008)'
_exptl_crystal_colour colourless
_exptl_crystal_density_diffrn 1.446
_exptl_crystal_density_method 'not measured'
_exptl_crystal_description block
_exptl_crystal_F_000 1440
_exptl_crystal_size_max 0.40
_exptl_crystal_size_mid 0.35
_exptl_crystal_size_min 0.30
_refine_diff_density_max 0.475
_refine_diff_density_min -0.406
_refine_ls_extinction_method none
_refine_ls_goodness_of_fit_ref 1.245
_refine_ls_hydrogen_treatment constr
_refine_ls_matrix_type full
_refine_ls_number_parameters 218
_refine_ls_number_reflns 3865
_refine_ls_number_restraints 0
_refine_ls_restrained_S_all 1.245
_refine_ls_R_factor_all 0.0532
_refine_ls_R_factor_gt 0.0519
_refine_ls_shift/su_max 0.001
_refine_ls_shift/su_mean 0.000
_refine_ls_structure_factor_coef Fsqd
_refine_ls_weighting_details 'calc w = 1/[\s^2^(Fo^2^)+(0.0413P)^2^+6.2623P] where P=(Fo^2^+2Fc^2^)/3'
_refine_ls_weighting_scheme calc
_refine_ls_wR_factor_gt 0.1215
_refine_ls_wR_factor_ref 0.1223
_reflns_number_gt 3773
_reflns_number_total 3865
_reflns_threshold_expression I>2\s(I)
_cod_data_source_file lh2734.cif
_cod_data_source_block I
_cod_original_sg_symbol_Hall -C2yc
_cod_original_sg_symbol_H-M 'C 2/c'
_cod_database_code 2220276
_cod_database_fobs_code 2220276

loop_
_symmetry_equiv_pos_as_xyz
'x, y, z'
'-x, y, -z+1/2'
'x+1/2, y+1/2, z'
'-x+1/2, y+1/2, -z+1/2'
'-x, -y, -z'
'x, -y, z-1/2'
'-x+1/2, -y+1/2, -z'
'x+1/2, -y+1/2, z-1/2'

loop_
_atom_site_type_symbol
_atom_site_label
_atom_site_fract_x
_atom_site_fract_y
_atom_site_fract_z
_atom_site_U_iso_or_equiv
_atom_site_adp_type
_atom_site_calc_flag
_atom_site_refinement_flags
_atom_site_occupancy
S S1 0.24768(3) -0.05689(4) 1.04905(2) 0.01844(13) Uani d . 1
O O1 0.27012(11) -0.16681(11) 1.06516(7) 0.0245(3) Uani d . 1
O O2 0.26255(12) 0.01842(12) 1.10672(7) 0.0269(3) Uani d . 1
O O3 0.13136(10) -0.04377(10) 1.00548(7) 0.0195(3) Uani d . 1
O O4 0.12124(10) -0.09920(11) 0.78928(7) 0.0214(3) Uani d . 1
O O5 0.01573(11) 0.16581(11) 0.91348(8) 0.0270(3) Uani d . 1
N N1 0.05468(11) 0.01454(12) 0.85773(8) 0.0179(3) Uani d . 1
C C1 0.31279(13) -0.01266(16) 0.98842(10) 0.0193(4) Uani d . 1
C C2 0.35460(15) -0.08611(17) 0.95184(11) 0.0243(4) Uani d . 1
H H2 0.3486 -0.1603 0.9592 0.029 Uiso calc R 1
C C3 0.40571(15) -0.04904(19) 0.90397(11) 0.0287(4) Uani d . 1
H H3 0.4350 -0.0988 0.8788 0.034 Uiso calc R 1
C C4 0.41464(15) 0.0590(2) 0.89231(11) 0.0294(5) Uani d . 1
C C5 0.46884(19) 0.0980(2) 0.83979(13) 0.0425(6) Uani d . 1
H H5A 0.5003 0.0376 0.8223 0.064 Uiso calc R 1
H H5B 0.5220 0.1491 0.8641 0.064 Uiso calc R 1
H H5C 0.4196 0.1328 0.7987 0.064 Uiso calc R 1
C C6 0.37176(16) 0.13104(18) 0.93012(12) 0.0286(4) Uani d . 1
H H6 0.3773 0.2052 0.9226 0.034 Uiso calc R 1
C C7 0.32129(15) 0.09635(16) 0.97844(11) 0.0236(4) Uani d . 1
H H7 0.2930 0.1460 1.0043 0.028 Uiso calc R 1
C C8 0.10819(13) -0.01011(15) 0.80845(9) 0.0169(3) Uani d . 1
C C9 0.14229(13) 0.09383(15) 0.78653(9) 0.0180(3) Uani d . 1
C C10 0.19546(15) 0.11612(16) 0.73773(10) 0.0218(4) Uani d . 1
H H10 0.2158 0.0612 0.7111 0.026 Uiso calc R 1
C C11 0.21815(16) 0.22272(17) 0.72909(11) 0.0270(4) Uani d . 1
H H11 0.2547 0.2410 0.6959 0.032 Uiso calc R 1
C C12 0.18807(17) 0.30273(17) 0.76836(11) 0.0276(4) Uani d . 1
H H12 0.2055 0.3745 0.7620 0.033 Uiso calc R 1
C C13 0.13283(15) 0.27955(16) 0.81683(10) 0.0232(4) Uani d . 1
H H13 0.1115 0.3341 0.8432 0.028 Uiso calc R 1
C C14 0.11061(13) 0.17402(15) 0.82475(9) 0.0182(3) Uani d . 1
C C15 0.05463(14) 0.12411(14) 0.87179(10) 0.0186(4) Uani d . 1
C C16 0.00646(14) -0.06579(15) 0.89112(10) 0.0191(4) Uani d . 1
H H16A -0.0302 -0.1175 0.8538 0.023 Uiso calc R 1
H H16B -0.0443 -0.0312 0.9112 0.023 Uiso calc R 1
C C17 0.08415(14) -0.12402(14) 0.95089(10) 0.0191(4) Uani d . 1
H H17A 0.0505 -0.1797 0.9720 0.023 Uiso calc R 1
H H17B 0.1364 -0.1581 0.9320 0.023 Uiso calc R 1

loop_
_atom_site_aniso_label
_atom_site_aniso_U_11
_atom_site_aniso_U_22
_atom_site_aniso_U_33
_atom_site_aniso_U_12
_atom_site_aniso_U_13
_atom_site_aniso_U_23
S1 0.0222(2) 0.0191(2) 0.0151(2) -0.00308(16) 0.00727(16) -0.00143(16)
O1 0.0290(7) 0.0227(7) 0.0213(7) -0.0010(6) 0.0067(5) 0.0018(5)
O2 0.0362(8) 0.0282(7) 0.0185(6) -0.0083(6) 0.0113(6) -0.0065(6)
O3 0.0209(6) 0.0188(6) 0.0209(6) -0.0023(5) 0.0095(5) -0.0037(5)
O4 0.0227(7) 0.0198(6) 0.0233(6) 0.0022(5) 0.0094(5) -0.0020(5)
O5 0.0325(8) 0.0237(7) 0.0304(7) 0.0001(6) 0.0180(6) -0.0042(6)
N1 0.0182(7) 0.0181(7) 0.0191(7) 0.0008(6) 0.0083(6) 0.0005(6)
C1 0.0169(8) 0.0260(9) 0.0151(8) -0.0037(7) 0.0048(6) 0.0001(7)
C2 0.0222(9) 0.0288(10) 0.0223(9) -0.0010(8) 0.0071(7) -0.0032(8)
C3 0.0201(9) 0.0450(13) 0.0220(9) 0.0003(8) 0.0079(7) -0.0044(9)
C4 0.0169(9) 0.0493(13) 0.0222(9) -0.0054(8) 0.0061(7) 0.0040(9)
C5 0.0297(11) 0.0686(18) 0.0340(12) -0.0074(11) 0.0167(10) 0.0104(12)
C6 0.0242(10) 0.0316(11) 0.0303(10) -0.0067(8) 0.0085(8) 0.0063(8)
C7 0.0216(9) 0.0248(10) 0.0244(9) -0.0022(7) 0.0069(7) -0.0003(7)
C8 0.0137(7) 0.0219(9) 0.0150(8) 0.0014(6) 0.0042(6) 0.0013(6)
C9 0.0158(8) 0.0202(8) 0.0165(8) -0.0012(6) 0.0026(6) -0.0005(7)
C10 0.0225(9) 0.0267(10) 0.0171(8) -0.0034(7) 0.0071(7) -0.0018(7)
C11 0.0300(10) 0.0321(11) 0.0207(9) -0.0095(8) 0.0105(8) -0.0003(8)
C12 0.0351(11) 0.0227(9) 0.0248(9) -0.0103(8) 0.0084(8) -0.0005(8)
C13 0.0269(10) 0.0211(9) 0.0212(9) -0.0037(7) 0.0066(7) -0.0033(7)
C14 0.0167(8) 0.0212(9) 0.0163(8) -0.0017(7) 0.0045(6) -0.0019(7)
C15 0.0181(8) 0.0178(8) 0.0197(8) 0.0001(6) 0.0053(7) -0.0015(7)
C16 0.0182(8) 0.0196(8) 0.0216(9) -0.0026(7) 0.0092(7) 0.0002(7)
C17 0.0219(8) 0.0169(8) 0.0190(8) -0.0040(7) 0.0068(7) -0.0025(7)

loop_
_atom_type_symbol
_atom_type_description
_atom_type_scat_dispersion_real
_atom_type_scat_dispersion_imag
_atom_type_scat_source
C C 0.0033 0.0016 'International Tables Vol C Tables 4.2.6.8 and 6.1.1.4'
H H 0.0000 0.0000 'International Tables Vol C Tables 4.2.6.8 and 6.1.1.4'
N N 0.0061 0.0033 'International Tables Vol C Tables 4.2.6.8 and 6.1.1.4'
O O 0.0106 0.0060 'International Tables Vol C Tables 4.2.6.8 and 6.1.1.4'
S S 0.1246 0.1234 'International Tables Vol C Tables 4.2.6.8 and 6.1.1.4'

loop_
_geom_angle_atom_site_label_1
_geom_angle_atom_site_label_2
_geom_angle_atom_site_label_3
_geom_angle
O1 S1 O2 119.84(9)
O1 S1 O3 109.64(8)
O2 S1 O3 103.69(8)
O1 S1 C1 109.41(9)
O2 S1 C1 109.05(9)
O3 S1 C1 103.97(8)
C17 O3 S1 118.36(11)
C8 N1 C15 112.32(15)
C8 N1 C16 123.05(15)
C15 N1 C16 124.62(15)
C2 C1 C7 121.40(18)
C2 C1 S1 119.74(15)
C7 C1 S1 118.85(15)
C1 C2 C3 118.6(2)
C1 C2 H2 120.7
C3 C2 H2 120.7
C4 C3 C2 121.3(2)
C4 C3 H3 119.3
C2 C3 H3 119.3
C3 C4 C6 118.61(19)
C3 C4 C5 120.9(2)
C6 C4 C5 120.5(2)
C4 C5 H5A 109.5
C4 C5 H5B 109.5
H5A C5 H5B 109.5
C4 C5 H5C 109.5
H5A C5 H5C 109.5
H5B C5 H5C 109.5
C7 C6 C4 121.2(2)
C7 C6 H6 119.4
C4 C6 H6 119.4
C6 C7 C1 118.77(19)
C6 C7 H7 120.6
C1 C7 H7 120.6
O4 C8 N1 124.67(17)
O4 C8 C9 129.65(17)
N1 C8 C9 105.69(15)
C10 C9 C14 121.68(18)
C10 C9 C8 130.16(17)
C14 C9 C8 108.15(16)
C9 C10 C11 117.22(18)
C9 C10 H10 121.4
C11 C10 H10 121.4
C12 C11 C10 121.04(18)
C12 C11 H11 119.5
C10 C11 H11 119.5
C11 C12 C13 121.33(19)
C11 C12 H12 119.3
C13 C12 H12 119.3
C14 C13 C12 117.10(18)
C14 C13 H13 121.5
C12 C13 H13 121.5
C13 C14 C9 121.61(17)
C13 C14 C15 130.00(17)
C9 C14 C15 108.39(16)
O5 C15 N1 125.45(17)
O5 C15 C14 129.15(17)
N1 C15 C14 105.40(15)
N1 C16 C17 111.48(15)
N1 C16 H16A 109.3
C17 C16 H16A 109.3
N1 C16 H16B 109.3
C17 C16 H16B 109.3
H16A C16 H16B 108.0
O3 C17 C16 106.23(14)
O3 C17 H17A 110.5
C16 C17 H17A 110.5
O3 C17 H17B 110.5
C16 C17 H17B 110.5
H17A C17 H17B 108.7

loop_
_geom_bond_atom_site_label_1
_geom_bond_atom_site_label_2
_geom_bond_distance
S1 O1 1.4290(15)
S1 O2 1.4299(14)
S1 O3 1.5747(14)
S1 C1 1.7574(18)
O3 C17 1.465(2)
O4 C8 1.209(2)
O5 C15 1.208(2)
N1 C8 1.396(2)
N1 C15 1.403(2)
N1 C16 1.456(2)
C1 C2 1.384(3)
C1 C7 1.393(3)
C2 C3 1.394(3)
C2 H2 0.9500
C3 C4 1.387(3)
C3 H3 0.9500
C4 C6 1.396(3)
C4 C5 1.504(3)
C5 H5A 0.9800
C5 H5B 0.9800
C5 H5C 0.9800
C6 C7 1.385(3)
C6 H6 0.9500
C7 H7 0.9500
C8 C9 1.489(3)
C9 C10 1.379(3)
C9 C14 1.392(3)
C10 C11 1.396(3)
C10 H10 0.9500
C11 C12 1.393(3)
C11 H11 0.9500
C12 C13 1.396(3)
C12 H12 0.9500
C13 C14 1.379(3)
C13 H13 0.9500
C14 C15 1.488(2)
C16 C17 1.509(3)
C16 H16A 0.9900
C16 H16B 0.9900
C17 H17A 0.9900
C17 H17B 0.9900

loop_
_geom_torsion_atom_site_label_1
_geom_torsion_atom_site_label_2
_geom_torsion_atom_site_label_3
_geom_torsion_atom_site_label_4
_geom_torsion
O1 S1 O3 C17 -38.67(14)
O2 S1 O3 C17 -167.78(12)
C1 S1 O3 C17 78.22(14)
O1 S1 C1 C2 14.61(18)
O2 S1 C1 C2 147.43(15)
O3 S1 C1 C2 -102.45(16)
O1 S1 C1 C7 -165.23(15)
O2 S1 C1 C7 -32.41(18)
O3 S1 C1 C7 77.71(16)
C7 C1 C2 C3 -0.3(3)
S1 C1 C2 C3 179.90(15)
C1 C2 C3 C4 -0.4(3)
C2 C3 C4 C6 0.5(3)
C2 C3 C4 C5 -179.22(19)
C3 C4 C6 C7 0.1(3)
C5 C4 C6 C7 179.75(19)
C4 C6 C7 C1 -0.7(3)
C2 C1 C7 C6 0.8(3)
S1 C1 C7 C6 -179.38(15)
C15 N1 C8 O4 177.95(17)
C16 N1 C8 O4 -1.1(3)
C15 N1 C8 C9 -2.38(19)
C16 N1 C8 C9 178.62(15)
O4 C8 C9 C10 1.6(3)
N1 C8 C9 C10 -178.05(18)
O4 C8 C9 C14 -178.67(18)
N1 C8 C9 C14 1.69(19)
C14 C9 C10 C11 1.2(3)
C8 C9 C10 C11 -179.09(18)
C9 C10 C11 C12 0.0(3)
C10 C11 C12 C13 -1.0(3)
C11 C12 C13 C14 0.8(3)
C12 C13 C14 C9 0.4(3)
C12 C13 C14 C15 179.45(18)
C10 C9 C14 C13 -1.4(3)
C8 C9 C14 C13 178.79(17)
C10 C9 C14 C15 179.32(16)
C8 C9 C14 C15 -0.45(19)
C8 N1 C15 O5 -178.31(18)
C16 N1 C15 O5 0.7(3)
C8 N1 C15 C14 2.1(2)
C16 N1 C15 C14 -178.90(16)
C13 C14 C15 O5 0.3(3)
C9 C14 C15 O5 179.49(19)
C13 C14 C15 N1 179.90(19)
C9 C14 C15 N1 -0.95(19)
C8 N1 C16 C17 76.8(2)
C15 N1 C16 C17 -102.06(19)
S1 O3 C17 C16 -146.02(12)
N1 C16 C17 O3 61.83(18)

loop_
_cod_related_entry_id
_cod_related_entry_database
_cod_related_entry_code
1 ChemSpider 198002
